data_4306270
loop_
_publ_author_name
'Victor I. Ovcharenko'
'Galina V. Romanenko'
'Ksenia Yu. Maryunina'
'Artem S. Bogomyakov'
'Elena V. Gorelik'

_publ_section_title
;
Thermally Induced Magnetic Anomalies in Solvates of the
Bis(hexafluoroacetylacetonate)copper(II) Complex with Pyrazolyl-Substituted
Nitronyl Nitroxide
;
_journal_name_full 'Inorganic Chemistry'
_journal_page_first 9537
_journal_page_last 9552
_journal_paper_doi 10.1021/ic8011074
_journal_volume 47
_journal_year 2008
_chemical_formula_sum 'C26.5 H30.5 Cu F12 I0.5 N4 O6'
_chemical_formula_weight 856.04
_chemical_name_systematic
; 
 catena-(bis(m2-4,4,5,5-Tetramethyl-2-
 (1-butylpyrazole-4-yl)-4,5-dihydro-1H-
 imidazol-3-oxide-1-oxyl)-tetrakis(1,
 1,1,5,5,5-hexafluoropentan-2,4-
 dionato)-di-copper(ii)) iodopentane solvate
;
_space_group_IT_number 2
_symmetry_cell_setting triclinic
_symmetry_space_group_name_Hall '-P 1'
_symmetry_space_group_name_H-M 'P -1'
_atom_sites_solution_hydrogens geom
_atom_sites_solution_primary direct
_atom_sites_solution_secondary difmap
_audit_creation_method SHELXL-97
_cell_angle_alpha 98.304(2)
_cell_angle_beta 111.825(2)
_cell_angle_gamma 96.834(2)
_cell_formula_units_Z 2
_cell_length_a 11.0316(15)
_cell_length_b 13.4209(18)
_cell_length_c 13.5146(18)
_cell_measurement_reflns_used 3895
_cell_measurement_temperature 295(2)
_cell_measurement_theta_max 22.25
_cell_measurement_theta_min 2.31
_cell_volume 1805.2(4)
_computing_cell_refinement 'Bruker SMART'
_computing_data_collection 'Bruker SMART'
_computing_data_reduction 'Bruker SAINT'
_computing_molecular_graphics 'Bruker SHELXTL'
_computing_publication_material 'Bruker SHELXTL'
_computing_structure_refinement 'SHELXL-97 (Sheldrick, 1997)'
_computing_structure_solution 'SHELXS-97 (Sheldrick, 1990)'
_diffrn_ambient_temperature 295(2)
_diffrn_measured_fraction_theta_full 0.989
_diffrn_measured_fraction_theta_max 0.989
_diffrn_measurement_device_type 'CCD area detector'
_diffrn_measurement_method 'phi and omega scans'
_diffrn_radiation_monochromator graphite
_diffrn_radiation_source 'fine-focus sealed tube'
_diffrn_radiation_type MoK\a
_diffrn_radiation_wavelength 0.71073
_diffrn_reflns_av_R_equivalents 0.0562
_diffrn_reflns_av_sigmaI/netI 0.0559
_diffrn_reflns_limit_h_max 12
_diffrn_reflns_limit_h_min -12
_diffrn_reflns_limit_k_max 14
_diffrn_reflns_limit_k_min -14
_diffrn_reflns_limit_l_max 14
_diffrn_reflns_limit_l_min -14
_diffrn_reflns_number 13981
_diffrn_reflns_theta_full 23.32
_diffrn_reflns_theta_max 23.31
_diffrn_reflns_theta_min 1.56
_exptl_absorpt_coefficient_mu 1.137
_exptl_absorpt_correction_type none
_exptl_crystal_density_diffrn 1.575
_exptl_crystal_density_method 'not measured'
_exptl_crystal_F_000 858
_refine_diff_density_max 0.544
_refine_diff_density_min -0.685
_refine_diff_density_rms 0.067
_refine_ls_extinction_method none
_refine_ls_goodness_of_fit_ref 1.026
_refine_ls_hydrogen_treatment constr
_refine_ls_matrix_type full
_refine_ls_number_parameters 571
_refine_ls_number_reflns 5174
_refine_ls_number_restraints 8
_refine_ls_restrained_S_all 1.026
_refine_ls_R_factor_all 0.0704
_refine_ls_R_factor_gt 0.0532
_refine_ls_shift/su_max 0.051
_refine_ls_shift/su_mean 0.003
_refine_ls_structure_factor_coef Fsqd
_refine_ls_weighting_details 'calc w=1/[\s^2^(Fo^2^)+(0.0892P)^2^+0.0000P] where P=(Fo^2^+2Fc^2^)/3'
_refine_ls_weighting_scheme calc
_refine_ls_wR_factor_gt 0.1407
_refine_ls_wR_factor_ref 0.1504
_reflns_number_gt 3776
_reflns_number_total 5175
_reflns_threshold_expression >2sigma(I)
_cod_data_source_file ic8011074_si_001_70.cif
_cod_data_source_block C5I-295
_cod_depositor_comments
;
The following automatic conversions were performed:
'_symmetry_cell_setting' value 'Triclinic' changed to 'triclinic'
according to '/home/saulius/struct/CIF-dictionaries/cif_core.dic'
dictionary named 'cif_core.dic' version 2.4.1 from 2010-06-29.

Automatic conversion script
Id: cif_fix_enum 1527 2010-12-29 10:47:43Z saulius 
;
_cod_original_formula_sum 'C26.50 H30.50 Cu F12 I0.50 N4 O6'
_cod_database_code 4306270

loop_
_symmetry_equiv_pos_as_xyz
'x, y, z'
'-x, -y, -z'

loop_
_atom_site_label
_atom_site_type_symbol
_atom_site_fract_x
_atom_site_fract_y
_atom_site_fract_z
_atom_site_U_iso_or_equiv
_atom_site_adp_type
_atom_site_occupancy
_atom_site_symmetry_multiplicity
_atom_site_calc_flag
_atom_site_refinement_flags
_atom_site_disorder_assembly
_atom_site_disorder_group
Cu1 Cu 0.0000 1.0000 1.0000 0.0507(2) Uani 1 2 d S . .
O1 O 0.1052(3) 0.91908(19) 0.9410(2) 0.0576(7) Uani 1 1 d . . .
C1 C 0.2500(7) 0.8790(5) 0.8573(6) 0.0883(17) Uani 1 1 d . . .
F1 F 0.1418(12) 0.8218(10) 0.7689(13) 0.132(6) Uani 0.50 1 d P . .
F2 F 0.333(2) 0.9111(9) 0.8214(19) 0.158(8) Uani 0.50 1 d P . .
F3 F 0.2609(12) 0.7873(9) 0.9075(11) 0.105(3) Uani 0.50 1 d P . .
F1A F 0.262(3) 0.8129(15) 0.884(2) 0.220(12) Uani 0.50 1 d P . .
F2A F 0.207(2) 0.8784(17) 0.7589(9) 0.166(7) Uani 0.50 1 d P . .
F3A F 0.3836(12) 0.9017(11) 0.8984(12) 0.125(4) Uani 0.50 1 d P . .
C2 C 0.1984(4) 0.9576(3) 0.9188(3) 0.0590(11) Uani 1 1 d . . .
C3 C 0.2581(5) 1.0586(3) 0.9412(4) 0.0745(13) Uani 1 1 d . . .
H3A H 0.3285 1.0756 0.9209 0.089 Uiso 1 1 calc R . .
C4 C 0.2173(4) 1.1357(3) 0.9927(4) 0.0609(11) Uani 1 1 d . . .
C5 C 0.2931(8) 1.2457(4) 1.0183(7) 0.0927(18) Uani 1 1 d . . .
F4 F 0.2092(12) 1.3091(10) 0.9876(19) 0.119(5) Uani 0.50 1 d P . .
F5 F 0.368(2) 1.2749(15) 1.1198(11) 0.165(10) Uani 0.50 1 d P . .
F6 F 0.371(3) 1.2500(18) 0.993(3) 0.230(15) Uani 0.50 1 d P . .
F4A F 0.219(3) 1.2912(17) 0.943(2) 0.28(2) Uani 0.50 1 d P . .
F5A F 0.308(2) 1.2973(13) 1.1046(17) 0.173(13) Uani 0.50 1 d P . .
F6A F 0.3924(17) 1.2608(14) 0.9743(14) 0.118(4) Uani 0.50 1 d P . .
O2 O 0.1246(3) 1.12703(19) 1.0251(2) 0.0604(7) Uani 1 1 d . . .
Cu2 Cu 0.5000 1.5000 1.5000 0.0595(3) Uani 1 2 d S . .
O3 O 0.6478(3) 1.43698(19) 1.4967(2) 0.0580(7) Uani 1 1 d . . .
C6 C 0.7985(6) 1.3682(4) 1.4379(5) 0.0811(15) Uani 1 1 d . . .
F7 F 0.8440(5) 1.3623(4) 1.3641(4) 0.173(2) Uani 1 1 d . . .
F8 F 0.8792(15) 1.3828(12) 1.5392(10) 0.140(6) Uani 0.50 1 d P . .
F9 F 0.7631(4) 1.2761(3) 1.4428(5) 0.170(2) Uani 1 1 d . . .
F7A F 0.9054(12) 1.4252(10) 1.5013(15) 0.159(7) Uani 0.50 1 d P . .
C7 C 0.6832(4) 1.4269(3) 1.4184(4) 0.0591(11) Uani 1 1 d . . .
C8 C 0.6328(5) 1.4619(3) 1.3230(4) 0.0722(13) Uani 1 1 d . . .
H8A H 0.6669 1.4465 1.2704 0.087 Uiso 1 1 calc R . .
C9 C 0.5328(5) 1.5194(3) 1.3027(4) 0.0638(11) Uani 1 1 d . . .
C10 C 0.4850(8) 1.5553(5) 1.1943(5) 0.0877(16) Uani 1 1 d . . .
F10 F 0.4815(19) 1.4931(12) 1.1140(14) 0.113(8) Uani 0.50 1 d P . .
F11 F 0.556(3) 1.6371(14) 1.202(2) 0.167(11) Uani 0.50 1 d P . .
F12 F 0.371(3) 1.583(2) 1.1644(17) 0.178(11) Uani 0.50 1 d P . .
F10A F 0.545(3) 1.5202(16) 1.1322(16) 0.176(10) Uani 0.50 1 d P . .
F11A F 0.524(4) 1.6556(15) 1.210(3) 0.167(10) Uani 0.50 1 d P . .
F12A F 0.3546(18) 1.5288(15) 1.1486(14) 0.155(8) Uani 0.50 1 d P . .
O4 O 0.4761(3) 1.5469(2) 1.3635(2) 0.0646(8) Uani 1 1 d . . .
O01 O 0.0959(3) 0.9835(2) 1.1820(2) 0.0652(8) Uani 1 1 d . . .
N1 N 0.2194(3) 0.9755(2) 1.2330(3) 0.0555(8) Uani 1 1 d . . .
C01 C 0.2602(4) 0.8746(3) 1.2493(3) 0.0624(11) Uani 1 1 d . . .
C02 C 0.2175(5) 0.8451(4) 1.3383(4) 0.0900(15) Uani 1 1 d . . .
H02A H 0.1222 0.8305 1.3111 0.135 Uiso 1 1 calc R . .
H02B H 0.2518 0.9009 1.4003 0.135 Uiso 1 1 calc R . .
H02C H 0.2518 0.7855 1.3593 0.135 Uiso 1 1 calc R . .
C03 C 0.1881(5) 0.7939(3) 1.1445(4) 0.0809(14) Uani 1 1 d . . .
H03A H 0.0945 0.7814 1.1282 0.121 Uiso 1 1 calc R . .
H03B H 0.2213 0.7314 1.1535 0.121 Uiso 1 1 calc R . .
H03C H 0.2030 0.8180 1.0857 0.121 Uiso 1 1 calc R . .
C04 C 0.4114(4) 0.9050(3) 1.2865(3) 0.0622(11) Uani 1 1 d . . .
C05 C 0.4600(5) 0.8988(4) 1.1938(4) 0.0819(14) Uani 1 1 d . . .
H05A H 0.5553 0.9162 1.2237 0.123 Uiso 1 1 calc R . .
H05B H 0.4235 0.9458 1.1487 0.123 Uiso 1 1 calc R . .
H05C H 0.4316 0.8303 1.1508 0.123 Uiso 1 1 calc R . .
C06 C 0.4952(5) 0.8548(4) 1.3751(4) 0.0848(15) Uani 1 1 d . . .
H06A H 0.5874 0.8754 1.3892 0.127 Uiso 1 1 calc R . .
H06B H 0.4701 0.7816 1.3518 0.127 Uiso 1 1 calc R . .
H06C H 0.4811 0.8756 1.4404 0.127 Uiso 1 1 calc R . .
N2 N 0.4324(3) 1.0177(2) 1.3321(3) 0.0579(9) Uani 1 1 d . . .
O02 O 0.5466(3) 1.0721(2) 1.3894(3) 0.0764(9) Uani 1 1 d . . .
C07 C 0.3186(4) 1.0550(3) 1.2931(3) 0.0513(9) Uani 1 1 d . . .
C08 C 0.3064(4) 1.1604(3) 1.3133(3) 0.0498(9) Uani 1 1 d . . .
C09 C 0.4060(4) 1.2450(3) 1.3802(3) 0.0562(10) Uani 1 1 d . . .
H09A H 0.4947 1.2413 1.4173 0.067 Uiso 1 1 calc R . .
N3 N 0.3580(3) 1.3303(2) 1.3838(3) 0.0614(9) Uani 1 1 d . . .
N4 N 0.2261(3) 1.3011(3) 1.3176(3) 0.0665(10) Uani 1 1 d . . .
C041 C 0.1390(5) 1.3774(4) 1.3004(4) 0.0936(17) Uani 1 1 d . . .
H04A H 0.0685 1.3576 1.3242 0.112 Uiso 1 1 calc R . .
H04B H 0.1903 1.4431 1.3460 0.112 Uiso 1 1 calc R . .
C042 C 0.0809(8) 1.3898(6) 1.1915(7) 0.155(3) Uani 1 1 d . . .
H04C H 0.0159 1.3289 1.1474 0.187 Uiso 1 1 calc R . .
H04D H 0.1490 1.3987 1.1626 0.187 Uiso 1 1 calc R . .
C043 C 0.0067(13) 1.4924(15) 1.1852(13) 0.250(10) Uani 1 1 d . . .
H04E H 0.0108 1.5238 1.2560 0.300 Uiso 1 1 calc R . .
H04F H 0.0451 1.5432 1.1557 0.300 Uiso 1 1 calc R . .
C044 C -0.089(2) 1.4584(12) 1.1329(19) 0.330(12) Uani 1 1 d . . .
H04G H -0.1429 1.5098 1.1189 0.494 Uiso 1 1 calc R . .
H04H H -0.1242 1.4096 1.1652 0.494 Uiso 1 1 calc R . .
H04I H -0.0883 1.4239 1.0657 0.494 Uiso 1 1 calc R . .
C010 C 0.1935(4) 1.2016(3) 1.2760(3) 0.0649(12) Uani 1 1 d . . .
H01A H 0.1090 1.1657 1.2296 0.078 Uiso 1 1 calc R . .
I1S I 0.14552(17) 0.23583(18) 0.5722(3) 0.2425(10) Uani 0.50 1 d PD . 1
C2S C 0.084(3) 0.113(3) 0.477(2) 0.237(15) Uani 0.50 1 d PD . 1
H2SA H 0.1586 0.0877 0.4695 0.285 Uiso 0.50 1 d PR . 1
H2SB H 0.0224 0.1172 0.4057 0.285 Uiso 0.50 1 d PR . 1
C3S C 0.025(3) 0.0357(12) 0.5276(18) 0.25(2) Uani 0.50 1 d PD . 1
H3SA H -0.0098 0.0739 0.5731 0.301 Uiso 0.50 1 d PR . 1
H3SB H 0.0855 -0.0030 0.5697 0.301 Uiso 0.50 1 d PR . 1
C4S C -0.088(3) -0.0335(14) 0.428(3) 0.67(10) Uani 0.50 1 d PD . 1
H4SA H -0.0743 -0.0271 0.3624 0.806 Uiso 0.50 1 d PR . 1
H4SB H -0.1731 -0.0180 0.4201 0.806 Uiso 0.50 1 d PR . 1
C5S C -0.072(2) -0.1407(13) 0.4520(15) 0.28(3) Uani 0.50 1 d PD . 1
H5SA H -0.1126 -0.1551 0.5015 0.335 Uiso 0.50 1 d PR . 1
H5SB H 0.0189 -0.1486 0.4816 0.335 Uiso 0.50 1 d PR . 1
C6S C -0.1551(9) -0.2108(13) 0.3394(9) 0.105(5) Uani 0.50 1 d PD . 1
H6SA H -0.1544 -0.2814 0.3445 0.157 Uiso 0.50 1 d PR . 1
H6SB H -0.2453 -0.2003 0.3113 0.157 Uiso 0.50 1 d PR . 1
H6SC H -0.1136 -0.1938 0.2914 0.157 Uiso 0.50 1 d PR . 1

loop_
_atom_site_aniso_label
_atom_site_aniso_U_11
_atom_site_aniso_U_22
_atom_site_aniso_U_33
_atom_site_aniso_U_23
_atom_site_aniso_U_13
_atom_site_aniso_U_12
Cu1 0.0446(4) 0.0449(4) 0.0570(5) -0.0008(3) 0.0193(3) 0.0040(3)
O1 0.0522(16) 0.0536(15) 0.0640(18) 0.0026(13) 0.0240(14) 0.0066(13)
C1 0.106(5) 0.066(4) 0.115(6) 0.011(4) 0.069(4) 0.019(3)
F1 0.134(8) 0.122(9) 0.127(11) -0.052(8) 0.071(7) 0.008(6)
F2 0.232(19) 0.095(6) 0.24(2) 0.000(13) 0.211(18) 0.005(12)
F3 0.163(8) 0.061(5) 0.146(8) 0.053(5) 0.099(6) 0.057(5)
F1A 0.47(3) 0.125(12) 0.279(19) 0.143(12) 0.31(2) 0.189(16)
F2A 0.23(2) 0.22(2) 0.064(7) 0.000(9) 0.062(11) 0.116(16)
F3A 0.107(7) 0.126(9) 0.174(11) 0.014(9) 0.089(8) 0.050(5)
C2 0.061(3) 0.060(3) 0.054(3) 0.004(2) 0.022(2) 0.013(2)
C3 0.082(3) 0.064(3) 0.092(4) 0.006(2) 0.057(3) 0.002(2)
C4 0.061(3) 0.056(3) 0.064(3) 0.007(2) 0.028(2) -0.002(2)
C5 0.104(5) 0.070(4) 0.128(6) 0.022(4) 0.077(5) -0.001(4)
F4 0.106(6) 0.055(5) 0.178(15) 0.019(6) 0.040(7) 0.005(5)
F5 0.188(16) 0.139(13) 0.072(8) 0.005(8) -0.007(9) -0.105(10)
F6 0.262(18) 0.080(7) 0.47(4) 0.010(13) 0.32(2) -0.041(8)
F4A 0.41(4) 0.109(14) 0.23(2) 0.089(15) 0.024(19) -0.024(15)
F5A 0.25(3) 0.084(7) 0.20(2) -0.076(13) 0.17(2) -0.077(11)
F6A 0.137(8) 0.077(7) 0.184(10) 0.012(5) 0.132(9) -0.030(6)
O2 0.0577(17) 0.0526(16) 0.0629(18) -0.0005(13) 0.0225(15) 0.0001(13)
Cu2 0.0724(5) 0.0628(5) 0.0600(5) 0.0148(4) 0.0390(4) 0.0293(4)
O3 0.0629(17) 0.0557(16) 0.0599(18) 0.0010(13) 0.0317(15) 0.0161(13)
C6 0.091(4) 0.073(4) 0.102(5) 0.006(3) 0.062(4) 0.030(3)
F7 0.215(5) 0.228(5) 0.194(5) 0.096(4) 0.158(4) 0.155(4)
F8 0.131(11) 0.207(17) 0.091(6) 0.010(8) 0.039(6) 0.110(12)
F9 0.137(3) 0.101(3) 0.337(8) 0.086(4) 0.136(4) 0.066(3)
F7A 0.049(4) 0.120(8) 0.26(2) -0.027(10) 0.035(8) 0.008(5)
C7 0.067(3) 0.040(2) 0.076(3) -0.003(2) 0.039(2) 0.0071(19)
C8 0.102(4) 0.065(3) 0.078(3) 0.014(2) 0.064(3) 0.025(3)
C9 0.090(3) 0.044(2) 0.062(3) 0.006(2) 0.039(3) 0.007(2)
C10 0.141(6) 0.063(4) 0.079(4) 0.023(3) 0.061(4) 0.026(4)
F10 0.199(18) 0.072(4) 0.051(5) -0.006(4) 0.038(8) 0.020(8)
F11 0.29(2) 0.080(11) 0.111(9) 0.027(10) 0.078(14) -0.051(14)
F12 0.24(2) 0.25(2) 0.167(14) 0.157(16) 0.144(15) 0.18(2)
F10A 0.29(3) 0.23(3) 0.120(16) 0.095(16) 0.152(17) 0.166(18)
F11A 0.35(3) 0.064(7) 0.126(12) 0.040(7) 0.118(13) 0.080(12)
F12A 0.132(10) 0.188(15) 0.108(8) 0.089(9) -0.008(8) 0.005(10)
O4 0.085(2) 0.0571(17) 0.0636(19) 0.0121(14) 0.0406(17) 0.0220(15)
O01 0.0572(18) 0.0592(17) 0.0667(19) 0.0033(14) 0.0151(15) 0.0069(13)
N1 0.055(2) 0.0499(19) 0.057(2) 0.0081(16) 0.0167(17) 0.0118(16)
C01 0.083(3) 0.040(2) 0.063(3) 0.0118(19) 0.026(2) 0.014(2)
C02 0.100(4) 0.082(3) 0.094(4) 0.029(3) 0.043(3) 0.009(3)
C03 0.100(4) 0.048(2) 0.076(3) 0.002(2) 0.018(3) 0.014(2)
C04 0.078(3) 0.050(2) 0.061(3) 0.015(2) 0.026(2) 0.024(2)
C05 0.108(4) 0.074(3) 0.079(3) 0.014(3) 0.050(3) 0.032(3)
C06 0.099(4) 0.077(3) 0.082(4) 0.027(3) 0.028(3) 0.044(3)
N2 0.055(2) 0.0524(19) 0.059(2) 0.0060(16) 0.0164(18) 0.0127(17)
O02 0.0554(18) 0.0700(19) 0.085(2) 0.0045(16) 0.0114(17) 0.0130(15)
C07 0.051(2) 0.050(2) 0.050(2) 0.0082(18) 0.0189(19) 0.0074(19)
C08 0.050(2) 0.045(2) 0.049(2) 0.0046(18) 0.0155(19) 0.0100(18)
C09 0.056(2) 0.045(2) 0.061(3) 0.0110(19) 0.016(2) 0.0118(19)
N3 0.065(2) 0.0501(19) 0.061(2) 0.0062(16) 0.0164(18) 0.0147(17)
N4 0.065(2) 0.054(2) 0.064(2) -0.0060(17) 0.0115(19) 0.0192(17)
C041 0.089(4) 0.079(3) 0.093(4) -0.007(3) 0.013(3) 0.047(3)
C042 0.185(7) 0.162(7) 0.157(7) 0.076(6) 0.065(6) 0.131(6)
C043 0.195(13) 0.39(3) 0.170(11) 0.115(15) 0.023(10) 0.152(16)
C044 0.38(3) 0.141(10) 0.48(4) 0.026(16) 0.20(3) 0.050(16)
C010 0.059(3) 0.060(3) 0.059(3) -0.010(2) 0.012(2) 0.011(2)
I1S 0.1358(13) 0.244(2) 0.333(3) 0.050(2) 0.0674(16) 0.0770(13)
C2S 0.20(3) 0.36(5) 0.17(2) 0.07(3) 0.10(2) 0.03(3)
C3S 0.25(4) 0.33(6) 0.15(3) 0.00(3) 0.03(3) 0.21(5)
C4S 0.37(7) 1.5(3) 0.46(9) 0.70(14) 0.25(7) 0.65(13)
C5S 0.28(4) 0.131(18) 0.53(8) -0.03(3) 0.32(5) 0.02(2)
C6S 0.026(5) 0.232(17) 0.067(7) 0.065(9) 0.018(5) 0.024(7)

loop_
_atom_type_symbol
_atom_type_description
_atom_type_scat_dispersion_real
_atom_type_scat_dispersion_imag
_atom_type_scat_source
C C 0.0033 0.0016 'International Tables Vol C Tables 4.2.6.8 and 6.1.1.4'
H H 0.0000 0.0000 'International Tables Vol C Tables 4.2.6.8 and 6.1.1.4'
N N 0.0061 0.0033 'International Tables Vol C Tables 4.2.6.8 and 6.1.1.4'
O O 0.0106 0.0060 'International Tables Vol C Tables 4.2.6.8 and 6.1.1.4'
F F 0.0171 0.0103 'International Tables Vol C Tables 4.2.6.8 and 6.1.1.4'
Cu Cu 0.3201 1.2651 'International Tables Vol C Tables 4.2.6.8 and 6.1.1.4'
I I -0.4742 1.8119 'International Tables Vol C Tables 4.2.6.8 and 6.1.1.4'

loop_
_geom_angle_atom_site_label_1
_geom_angle_atom_site_label_2
_geom_angle_atom_site_label_3
_geom_angle
_geom_angle_site_symmetry_1
_geom_angle_site_symmetry_3
_geom_angle_publ_flag
O2 Cu1 O2 180.0 . 2_577 ?
O2 Cu1 O1 91.09(11) . . ?
O2 Cu1 O1 88.91(11) 2_577 . ?
O2 Cu1 O1 88.91(11) . 2_577 ?
O2 Cu1 O1 91.09(11) 2_577 2_577 ?
O1 Cu1 O1 179.999(3) . 2_577 ?
O2 Cu1 O01 93.14(10) . . ?
O2 Cu1 O01 86.85(10) 2_577 . ?
O1 Cu1 O01 98.87(10) . . ?
O1 Cu1 O01 81.12(10) 2_577 . ?
O2 Cu1 O01 86.86(10) . 2_577 ?
O2 Cu1 O01 93.14(10) 2_577 2_577 ?
O1 Cu1 O01 81.13(10) . 2_577 ?
O1 Cu1 O01 98.87(10) 2_577 2_577 ?
O01 Cu1 O01 179.998(1) . 2_577 ?
C2 O1 Cu1 124.0(3) . . ?
F1A C1 F2A 120.0(16) . . ?
F1A C1 F2 114.8(15) . . ?
F2A C1 F2 64.0(11) . . ?
F1A C1 F3A 86(2) . . ?
F2A C1 F3A 109.1(13) . . ?
F2 C1 F3A 45.9(10) . . ?
F1A C1 F1 86.3(19) . . ?
F2A C1 F1 46.5(11) . . ?
F2 C1 F1 106.5(12) . . ?
F3A C1 F1 142.2(8) . . ?
F1A C1 F3 7.8(15) . . ?
F2A C1 F3 126.0(13) . . ?
F2 C1 F3 121.1(12) . . ?
F3A C1 F3 88.2(9) . . ?
F1 C1 F3 88.7(10) . . ?
F1A C1 C2 116.9(11) . . ?
F2A C1 C2 112.0(8) . . ?
F2 C1 C2 118.7(7) . . ?
F3A C1 C2 109.2(7) . . ?
F1 C1 C2 107.5(7) . . ?
F3 C1 C2 109.1(8) . . ?
F2A F1 C1 59.4(10) . . ?
F2A F1 F1A 89.4(16) . . ?
C1 F1 F1A 37.5(8) . . ?
F3A F2 C1 72.1(12) . . ?
F3A F2 F2A 128.3(19) . . ?
C1 F2 F2A 57.4(9) . . ?
F1A F3 C1 16(3) . . ?
F3 F1A C1 157(4) . . ?
F3 F1A F3A 128(6) . . ?
C1 F1A F3A 56.0(13) . . ?
F3 F1A F1 128(6) . . ?
C1 F1A F1 56.2(13) . . ?
F3A F1A F1 103.9(8) . . ?
F1 F2A C1 74.2(15) . . ?
F1 F2A F2 127(2) . . ?
C1 F2A F2 58.6(8) . . ?
F2 F3A C1 62.0(12) . . ?
F2 F3A F1A 89.7(17) . . ?
C1 F3A F1A 38.4(9) . . ?
O1 C2 C3 128.8(4) . . ?
O1 C2 C1 114.0(4) . . ?
C3 C2 C1 117.3(4) . . ?
C4 C3 C2 122.3(4) . . ?
O2 C4 C3 127.5(4) . . ?
O2 C4 C5 113.9(4) . . ?
C3 C4 C5 118.6(5) . . ?
F6 C5 F5A 119.6(19) . . ?
F6 C5 F5 95(2) . . ?
F5A C5 F5 34.0(15) . . ?
F6 C5 F4 117(2) . . ?
F5A C5 F4 77.8(14) . . ?
F5 C5 F4 110.2(13) . . ?
F6 C5 F4A 95(2) . . ?
F5A C5 F4A 105.3(17) . . ?
F5 C5 F4A 134.3(15) . . ?
F4 C5 F4A 29.1(18) . . ?
F6 C5 F6A 8(3) . . ?
F5A C5 F6A 120.6(14) . . ?
F5 C5 F6A 99.1(13) . . ?
F4 C5 F6A 109.4(14) . . ?
F4A C5 F6A 87(2) . . ?
F6 C5 C4 112.0(14) . . ?
F5A C5 C4 115.5(11) . . ?
F5 C5 C4 111.3(10) . . ?
F4 C5 C4 110.5(7) . . ?
F4A C5 C4 106.0(12) . . ?
F6A C5 C4 115.8(9) . . ?
F4A F4 C5 75(3) . . ?
F4A F4 F5A 120(4) . . ?
C5 F4 F5A 47.9(8) . . ?
F5A F5 C5 68(2) . . ?
F5A F5 F6 97(3) . . ?
C5 F5 F6 37.0(12) . . ?
C5 F6 F5 48.2(14) . . ?
C5 F6 F4A 48.9(15) . . ?
F5 F6 F4A 87.8(13) . . ?
F4 F4A C5 76(3) . . ?
F4 F4A F6 105(4) . . ?
C5 F4A F6 36.2(11) . . ?
F5 F5A C5 78(2) . . ?
F5 F5A F4 130(3) . . ?
C5 F5A F4 54.3(11) . . ?
C4 O2 Cu1 125.5(3) . . ?
O3 Cu2 O3 180.00(7) . 2_688 ?
O3 Cu2 O4 92.05(12) . . ?
O3 Cu2 O4 87.95(11) 2_688 . ?
O3 Cu2 O4 87.95(11) . 2_688 ?
O3 Cu2 O4 92.05(12) 2_688 2_688 ?
O4 Cu2 O4 180.00(18) . 2_688 ?
C7 O3 Cu2 124.7(3) . . ?
F7A C6 F9 124.6(9) . . ?
F7A C6 F7 88.5(9) . . ?
F9 C6 F7 105.4(5) . . ?
F7A C6 F8 41.8(8) . . ?
F9 C6 F8 87.9(8) . . ?
F7 C6 F8 119.8(8) . . ?
F7A C6 C7 110.4(8) . . ?
F9 C6 C7 111.3(5) . . ?
F7 C6 C7 114.5(5) . . ?
F8 C6 C7 114.0(7) . . ?
C6 F7 F7A 45.2(5) . . ?
F7A F8 C6 66.3(15) . . ?
F7A F8 F9 107(2) . . ?
C6 F8 F9 45.5(6) . . ?
C6 F9 F8 46.6(5) . . ?
F8 F7A C6 72.0(14) . . ?
F8 F7A F7 108.5(19) . . ?
C6 F7A F7 46.3(7) . . ?
O3 C7 C8 128.3(4) . . ?
O3 C7 C6 112.2(4) . . ?
C8 C7 C6 119.5(4) . . ?
C7 C8 C9 122.3(4) . . ?
O4 C9 C8 127.4(4) . . ?
O4 C9 C10 114.7(4) . . ?
C8 C9 C10 118.0(5) . . ?
F11 C10 F10 107.8(16) . . ?
F11 C10 F12 99.4(18) . . ?
F10 C10 F12 106.2(16) . . ?
F11 C10 F12A 128.9(15) . . ?
F10 C10 F12A 84.5(14) . . ?
F12 C10 F12A 31.7(15) . . ?
F11 C10 F10A 81.9(16) . . ?
F10 C10 F10A 30.8(14) . . ?
F12 C10 F10A 127.9(15) . . ?
F12A C10 F10A 113.9(13) . . ?
F11 C10 F11A 22(2) . . ?
F10 C10 F11A 123.2(15) . . ?
F12 C10 F11A 80.2(15) . . ?
F12A C10 F11A 111.5(19) . . ?
F10A C10 F11A 101.6(17) . . ?
F11 C10 C9 110.3(13) . . ?
F10 C10 C9 115.4(10) . . ?
F12 C10 C9 116.4(8) . . ?
F12A C10 C9 107.8(8) . . ?
F10A C10 C9 111.5(12) . . ?
F11A C10 C9 110.5(15) . . ?
F10A F10 C10 80(3) . . ?
F10A F10 F12A 127(3) . . ?
C10 F10 F12A 49.2(10) . . ?
C10 F11 F10A 51.2(11) . . ?
F12A F12 C10 76(3) . . ?
F12A F12 F11A 126(3) . . ?
C10 F12 F11A 50.8(12) . . ?
F10 F10A C10 69(3) . . ?
F10 F10A F11 110(4) . . ?
C10 F10A F11 46.9(10) . . ?
C10 F11A F12 48.9(11) . . ?
F12 F12A C10 72(3) . . ?
F12 F12A F10 105(3) . . ?
C10 F12A F10 46.2(9) . . ?
C9 O4 Cu2 124.4(3) . . ?
N1 O01 Cu1 125.0(2) . . ?
O01 N1 C07 124.4(3) . . ?
O01 N1 C01 122.5(3) . . ?
C07 N1 C01 112.0(3) . . ?
N1 C01 C03 110.1(3) . . ?
N1 C01 C02 105.7(3) . . ?
C03 C01 C02 109.6(4) . . ?
N1 C01 C04 100.6(3) . . ?
C03 C01 C04 116.4(4) . . ?
C02 C01 C04 113.6(4) . . ?
N2 C04 C06 108.7(4) . . ?
N2 C04 C05 105.2(3) . . ?
C06 C04 C05 110.4(4) . . ?
N2 C04 C01 100.8(3) . . ?
C06 C04 C01 116.0(4) . . ?
C05 C04 C01 114.5(4) . . ?
O02 N2 C07 124.8(3) . . ?
O02 N2 C04 122.9(3) . . ?
C07 N2 C04 111.8(3) . . ?
N1 C07 N2 107.8(3) . . ?
N1 C07 C08 126.2(3) . . ?
N2 C07 C08 126.0(3) . . ?
C010 C08 C09 104.0(3) . . ?
C010 C08 C07 128.0(4) . . ?
C09 C08 C07 128.0(3) . . ?
N3 C09 C08 111.6(3) . . ?
C09 N3 N4 104.6(3) . . ?
C010 N4 N3 111.8(3) . . ?
C010 N4 C041 127.9(4) . . ?
N3 N4 C041 120.2(3) . . ?
C042 C041 N4 114.7(5) . . ?
C041 C042 C043 110.4(8) . . ?
C044 C043 C042 100(2) . . ?
N4 C010 C08 108.0(4) . . ?
C6S I1S C5S 72.5(8) 2_556 2_556 ?
C6S I1S C2S 102.5(11) 2_556 . ?
C5S I1S C2S 34.5(11) 2_556 . ?
C5S C2S C3S 62.1(17) 2_556 . ?
C5S C2S C4S 59(3) 2_556 2_556 ?
C3S C2S C4S 24.2(16) . 2_556 ?
C5S C2S I1S 47(2) 2_556 . ?
C3S C2S I1S 108.4(16) . . ?
C4S C2S I1S 97.7(14) 2_556 . ?
C4S C3S C3S 115(4) 2_556 2_556 ?
C4S C3S C5S 87(2) 2_556 2_556 ?
C3S C3S C5S 151(4) 2_556 2_556 ?
C4S C3S C2S 98(5) 2_556 . ?
C3S C3S C2S 113(4) 2_556 . ?
C5S C3S C2S 41.4(13) 2_556 . ?
C4S C3S C4S 141(2) 2_556 . ?
C3S C3S C4S 26(2) 2_556 . ?
C5S C3S C4S 129.7(18) 2_556 . ?
C2S C3S C4S 102.2(13) . . ?
C3S C4S C5S 65(2) 2_556 . ?
C3S C4S C3S 39(2) 2_556 . ?
C5S C4S C3S 101.9(11) . . ?
C3S C4S C2S 58(4) 2_556 2_556 ?
C5S C4S C2S 35.6(15) . 2_556 ?
C3S C4S C2S 82.0(13) . 2_556 ?
C2S C5S I1S 98(3) 2_556 2_556 ?
C2S C5S C3S 76.5(15) 2_556 2_556 ?
I1S C5S C3S 167(2) 2_556 2_556 ?
C2S C5S C4S 85(4) 2_556 . ?
I1S C5S C4S 140.0(18) 2_556 . ?
C3S C5S C4S 28.6(15) 2_556 . ?
C2S C5S C6S 139(2) 2_556 . ?
I1S C5S C6S 50.9(6) 2_556 . ?
C3S C5S C6S 126(2) 2_556 . ?
C4S C5S C6S 102.1(13) . . ?
I1S C6S C5S 56.6(9) 2_556 . ?

loop_
_geom_bond_atom_site_label_1
_geom_bond_atom_site_label_2
_geom_bond_distance
_geom_bond_site_symmetry_2
_geom_bond_publ_flag
Cu1 O2 1.960(3) . ?
Cu1 O2 1.960(3) 2_577 ?
Cu1 O1 1.975(3) . ?
Cu1 O1 1.975(3) 2_577 ?
Cu1 O01 2.344(3) . ?
Cu1 O01 2.344(3) 2_577 ?
O1 C2 1.250(5) . ?
C1 F1A 1.008(13) . ?
C1 F2A 1.232(13) . ?
C1 F2 1.249(12) . ?
C1 F3A 1.345(14) . ?
C1 F1 1.378(14) . ?
C1 F3 1.486(12) . ?
C1 C2 1.539(7) . ?
F1 F2A 1.04(2) . ?
F1 F1A 1.65(3) . ?
F2 F3A 1.02(2) . ?
F2 F2A 1.31(2) . ?
F3 F1A 0.51(2) . ?
F1A F3A 1.62(3) . ?
C2 C3 1.372(6) . ?
C3 C4 1.375(6) . ?
C4 O2 1.253(5) . ?
C4 C5 1.531(7) . ?
C5 F6 1.03(2) . ?
C5 F5A 1.210(16) . ?
C5 F5 1.280(16) . ?
C5 F4 1.325(16) . ?
C5 F4A 1.32(2) . ?
C5 F6A 1.437(16) . ?
F4 F4A 0.66(4) . ?
F4 F5A 1.59(3) . ?
F5 F5A 0.73(3) . ?
F5 F6 1.71(3) . ?
F6 F4A 1.75(4) . ?
Cu2 O3 1.936(2) . ?
Cu2 O3 1.936(2) 2_688 ?
Cu2 O4 1.970(3) . ?
Cu2 O4 1.970(3) 2_688 ?
O3 C7 1.253(5) . ?
C6 F7A 1.247(15) . ?
C6 F9 1.270(6) . ?
C6 F7 1.270(6) . ?
C6 F8 1.296(14) . ?
C6 C7 1.535(6) . ?
F7 F7A 1.757(18) . ?
F8 F7A 0.908(17) . ?
F8 F9 1.781(17) . ?
C7 C8 1.377(6) . ?
C8 C9 1.388(6) . ?
C9 O4 1.246(5) . ?
C9 C10 1.531(7) . ?
C10 F11 1.237(17) . ?
C10 F10 1.255(17) . ?
C10 F12 1.29(2) . ?
C10 F12A 1.315(19) . ?
C10 F10A 1.32(2) . ?
C10 F11A 1.32(2) . ?
F10 F10A 0.69(3) . ?
F10 F12A 1.73(3) . ?
F11 F10A 1.68(3) . ?
F12 F12A 0.71(3) . ?
F12 F11A 1.68(3) . ?
O01 N1 1.304(4) . ?
N1 C07 1.345(5) . ?
N1 C01 1.497(5) . ?
C01 C03 1.525(6) . ?
C01 C02 1.530(6) . ?
C01 C04 1.535(6) . ?
C04 N2 1.504(5) . ?
C04 C06 1.517(6) . ?
C04 C05 1.531(6) . ?
N2 O02 1.270(4) . ?
N2 C07 1.355(5) . ?
C07 C08 1.434(5) . ?
C08 C010 1.373(5) . ?
C08 C09 1.409(5) . ?
C09 N3 1.319(5) . ?
N3 N4 1.366(4) . ?
N4 C010 1.323(5) . ?
N4 C041 1.470(5) . ?
C041 C042 1.414(8) . ?
C042 C043 1.680(17) . ?
C043 C044 1.03(2) . ?
I1S C6S 1.257(11) 2_556 ?
I1S C5S 1.351(18) 2_556 ?
I1S C2S 1.82(3) . ?
C2S C5S 1.04(3) 2_556 ?
C2S C3S 1.532(10) . ?
C2S C4S 1.78(6) 2_556 ?
C3S C4S 0.74(4) 2_556 ?
C3S C3S 1.07(3) 2_556 ?
C3S C5S 1.39(3) 2_556 ?
C3S C4S 1.534(10) . ?
C4S C3S 0.74(4) 2_556 ?
C4S C5S 1.536(10) . ?
C4S C2S 1.78(6) 2_556 ?
C5S C2S 1.04(3) 2_556 ?
C5S I1S 1.352(18) 2_556 ?
C5S C3S 1.39(3) 2_556 ?
C5S C6S 1.544(10) . ?
C6S I1S 1.257(11) 2_556 ?
